data_7028830
loop_
_publ_author_name
'Hitomi, Yutaka'
'Iwamoto, Yuji'
'Kodera, Masahito'

_publ_section_title
;
 Electronic tuning of nitric oxide release from manganese nitrosyl
 complexes by visible light irradiation: enhancement of nitric oxide
 release efficiency by the nitro-substituted quinoline ligand.
;
_journal_issue 5
_journal_name_full 'Dalton transactions (Cambridge, England : 2003)'
_journal_page_first 2161
_journal_page_last 2167
_journal_paper_doi 10.1039/c3dt51719e
_journal_volume 43
_journal_year 2014
_chemical_formula_moiety 'C24 H22 Mn N6 O3'
_chemical_formula_sum 'C24 H22 Cl Mn N6 O7'
_chemical_formula_weight 596.87
_chemical_name_common '[[Mn(dpaqOMe)(NO)]ClO4'
_space_group_IT_number 2
_symmetry_cell_setting triclinic
_symmetry_Int_Tables_number 2
_symmetry_space_group_name_Hall '-P 1'
_symmetry_space_group_name_H-M 'P -1'
_atom_sites_solution_hydrogens geom
_atom_sites_solution_primary direct
_atom_sites_solution_secondary difmap
_audit_creation_method SHELXL-97
_cell_angle_alpha 71.050(4)
_cell_angle_beta 87.566(4)
_cell_angle_gamma 80.591(3)
_cell_formula_units_Z 2
_cell_length_a 8.6256(5)
_cell_length_b 11.7224(9)
_cell_length_c 13.1577(10)
_cell_measurement_reflns_used 8216
_cell_measurement_temperature 123(2)
_cell_measurement_theta_max 67.715
_cell_measurement_theta_min 3.55
_cell_volume 1241.30(16)
_computing_data_collection 'RIGAKU CrystalClear'
_computing_molecular_graphics 'Yadokari-XG 2009 (Wakita Nemoto et al., 2009)'
_computing_publication_material 'Yadokari-XG 2009 (Wakita,Nemoto et al., 2009)'
_computing_structure_refinement 'SHELXL-97 (Sheldrick, 1997)'
_computing_structure_solution 'SHELXS-97 (Sheldrick, 1990)'
_diffrn_ambient_temperature 113(2)
_diffrn_detector_area_resol_mean 10.0
_diffrn_measured_fraction_theta_full 0.997
_diffrn_measured_fraction_theta_max 0.997
_diffrn_measurement_device_type 'Rigaku R-AXISIP'
_diffrn_measurement_method \w
_diffrn_radiation_detector IP
_diffrn_radiation_monochromator graphite
_diffrn_radiation_type CuK\a
_diffrn_radiation_wavelength 1.54187
_diffrn_reflns_av_R_equivalents 0.1127
_diffrn_reflns_av_sigmaI/netI 0.0843
_diffrn_reflns_limit_h_max 8
_diffrn_reflns_limit_h_min -8
_diffrn_reflns_limit_k_max 11
_diffrn_reflns_limit_k_min -11
_diffrn_reflns_limit_l_max 13
_diffrn_reflns_limit_l_min -13
_diffrn_reflns_number 16650
_diffrn_reflns_theta_full 49.99
_diffrn_reflns_theta_max 49.99
_diffrn_reflns_theta_min 3.55
_diffrn_source 'fine-focus sealed tube'
_diffrn_standards_number 0
_exptl_absorpt_coefficient_mu 5.829
_exptl_absorpt_correction_T_max 0.5933
_exptl_absorpt_correction_T_min 0.2827
_exptl_absorpt_correction_type empirical
_exptl_absorpt_process_details
;
Higashi, T. (1995). Program for Absorption Correction.
Rigaku Corporation, Tokyo, Japan.
;
_exptl_crystal_colour brown
_exptl_crystal_density_diffrn 1.597
_exptl_crystal_density_method 'not measured'
_exptl_crystal_description platelet
_exptl_crystal_F_000 612
_exptl_crystal_size_max 0.29
_exptl_crystal_size_mid 0.19
_exptl_crystal_size_min 0.10
_refine_diff_density_max 0.683
_refine_diff_density_min -0.715
_refine_diff_density_rms 0.083
_refine_ls_extinction_coef 0.0002(5)
_refine_ls_extinction_expression Fc^*^=kFc[1+0.001xFc^2^\l^3^/sin(2\q)]^-1/4^
_refine_ls_extinction_method SHELXL
_refine_ls_goodness_of_fit_ref 1.126
_refine_ls_hydrogen_treatment mixed
_refine_ls_matrix_type full
_refine_ls_number_parameters 391
_refine_ls_number_reflns 2542
_refine_ls_number_restraints 86
_refine_ls_restrained_S_all 1.133
_refine_ls_R_factor_all 0.0969
_refine_ls_R_factor_gt 0.0752
_refine_ls_shift/su_max 0.000
_refine_ls_shift/su_mean 0.000
_refine_ls_structure_factor_coef Fsqd
_refine_ls_weighting_details 'calc w=1/[\s^2^(Fo^2^)+(0.1290P)^2^+0.0000P] where P=(Fo^2^+2Fc^2^)/3'
_refine_ls_weighting_scheme calc
_refine_ls_wR_factor_gt 0.1902
_refine_ls_wR_factor_ref 0.2268
_reflns_number_gt 1715
_reflns_number_total 2542
_reflns_threshold_expression >2sigma(I)
_cod_data_source_file c3dt51719e.txt
_cod_data_source_block ydkr
_cod_original_cell_volume 1241.30(15)
_cod_database_code 7028830

loop_
_symmetry_equiv_pos_as_xyz
'x, y, z'
'-x, -y, -z'

loop_
_atom_site_label
_atom_site_type_symbol
_atom_site_fract_x
_atom_site_fract_y
_atom_site_fract_z
_atom_site_U_iso_or_equiv
_atom_site_adp_type
_atom_site_occupancy
_atom_site_symmetry_multiplicity
_atom_site_calc_flag
_atom_site_refinement_flags
_atom_site_disorder_assembly
_atom_site_disorder_group
Mn1 Mn -0.04154(13) 0.29558(11) 0.21794(10) 0.0585(7) Uani 1 1 d . . .
N1 N 0.0111(7) 0.2350(6) 0.0931(6) 0.0582(19) Uani 1 1 d . . .
C1 C -0.0275(9) 0.2920(7) -0.0097(8) 0.061(2) Uani 1 1 d . . .
H1 H -0.0929 0.3695 -0.0282 0.073 Uiso 1 1 calc R . .
C2 C 0.0228(10) 0.2441(8) -0.0926(8) 0.068(3) Uani 1 1 d . . .
H2 H -0.0118 0.2875 -0.1644 0.081 Uiso 1 1 calc R . .
C3 C 0.1222(10) 0.1345(9) -0.0698(8) 0.072(3) Uani 1 1 d . . .
H3 H 0.1609 0.1029 -0.1255 0.086 Uiso 1 1 calc R . .
C4 C 0.2683(10) -0.0448(8) 0.0766(8) 0.065(2) Uani 1 1 d . . .
C5 C 0.3020(10) -0.0990(8) 0.1821(8) 0.064(2) Uani 1 1 d . . .
H5 H 0.3681 -0.1762 0.2047 0.077 Uiso 1 1 calc R . .
C6 C 0.2427(10) -0.0454(8) 0.2591(7) 0.066(2) Uani 1 1 d . . .
H6 H 0.2686 -0.0863 0.3328 0.079 Uiso 1 1 calc R . .
C7 C 0.1461(9) 0.0673(8) 0.2285(7) 0.059(2) Uani 1 1 d . . .
C8 C 0.1655(9) 0.0697(7) 0.0390(8) 0.060(2) Uani 1 1 d . . .
C9 C 0.1101(9) 0.1237(8) 0.1174(8) 0.061(2) Uani 1 1 d . . .
N2 N -0.2327(7) 0.2142(6) 0.2724(6) 0.0582(19) Uani 1 1 d . . .
C10 C -0.3013(9) 0.2397(7) 0.3585(7) 0.056(2) Uani 1 1 d . . .
C11 C -0.4319(10) 0.1896(8) 0.4057(7) 0.064(2) Uani 1 1 d . . .
H11 H -0.4814 0.2101 0.4646 0.076 Uiso 1 1 calc R . .
C12 C -0.4884(10) 0.1095(8) 0.3654(8) 0.071(3) Uani 1 1 d . . .
H12 H -0.5772 0.0738 0.3974 0.085 Uiso 1 1 calc R . .
C13 C -0.4181(11) 0.0806(8) 0.2795(9) 0.074(3) Uani 1 1 d . . .
H13 H -0.4565 0.0253 0.2514 0.089 Uiso 1 1 calc R . .
C14 C -0.2902(10) 0.1344(8) 0.2355(7) 0.066(2) Uani 1 1 d . . .
H14 H -0.2398 0.1146 0.1765 0.079 Uiso 1 1 calc R . .
N3 N 0.1591(7) 0.3713(5) 0.2150(5) 0.0553(18) Uani 1 1 d . . .
C15 C 0.1567(9) 0.4275(7) 0.2913(7) 0.056(2) Uani 1 1 d . . .
C16 C 0.2820(10) 0.4846(7) 0.3007(6) 0.059(2) Uani 1 1 d . . .
H16 H 0.2815 0.5215 0.3553 0.070 Uiso 1 1 calc R . .
C17 C 0.4075(10) 0.4880(7) 0.2311(8) 0.063(2) Uani 1 1 d . . .
H17 H 0.4910 0.5298 0.2358 0.076 Uiso 1 1 calc R . .
C18 C 0.4099(9) 0.4306(7) 0.1553(7) 0.065(3) Uani 1 1 d . . .
H18 H 0.4961 0.4305 0.1079 0.078 Uiso 1 1 calc R . .
C19 C 0.2851(10) 0.3729(7) 0.1490(6) 0.059(2) Uani 1 1 d . . .
H19 H 0.2874 0.3327 0.0966 0.071 Uiso 1 1 calc R . .
N4 N 0.0823(7) 0.1408(7) 0.2928(5) 0.0568(19) Uani 1 1 d . . .
C20 C 0.1061(9) 0.1060(8) 0.3977(8) 0.057(2) Uani 1 1 d . . .
O1 O 0.1765(6) 0.0085(5) 0.4600(4) 0.0628(16) Uani 1 1 d . . .
N5 N -0.0559(7) 0.3156(5) 0.3646(5) 0.0502(17) Uani 1 1 d . . .
C21 C -0.2257(9) 0.3271(7) 0.3932(7) 0.066(2) Uani 1 1 d . . .
H21 H -0.2786 0.4117 0.3572 0.079 Uiso 1 1 calc R . .
H21A H -0.2366 0.3093 0.4718 0.079 Uiso 1 1 calc R . .
C22 C 0.0142(9) 0.4250(7) 0.3599(7) 0.061(2) Uani 1 1 d . . .
H22 H 0.0434 0.4209 0.4332 0.073 Uiso 1 1 calc R . .
H22A H -0.0627 0.5001 0.3290 0.073 Uiso 1 1 calc R . .
C23 C 0.0340(10) 0.2031(7) 0.4456(7) 0.063(2) Uani 1 1 d . . .
H23 H 0.1185 0.2279 0.4784 0.075 Uiso 1 1 calc R . .
H23A H -0.0382 0.1678 0.5036 0.021(16) Uiso 1 1 calc R . .
N6 N -0.1558(8) 0.4327(7) 0.1450(6) 0.056(2) Uani 1 1 d . . .
O2 O -0.2245(8) 0.5100(6) 0.0998(5) 0.0698(19) Uani 1 1 d . . .
O3 O 0.3274(7) -0.0876(5) -0.0061(5) 0.0811(19) Uani 1 1 d . . .
C24 C 0.4434(12) -0.1993(8) 0.0263(8) 0.099(3) Uani 1 1 d . . .
H24 H 0.5298 -0.1870 0.0656 0.148 Uiso 1 1 calc R . .
H24A H 0.4845 -0.2187 -0.0377 0.148 Uiso 1 1 calc R . .
H24B H 0.3935 -0.2668 0.0727 0.148 Uiso 1 1 calc R . .
Cl1 Cl 0.3469(3) 0.3156(2) 0.6392(2) 0.0825(9) Uani 1 1 d D . .
O5 O 0.3338(12) 0.1955(6) 0.6517(8) 0.123(4) Uani 0.80 1 d PDU A 1
O6 O 0.3168(11) 0.3449(8) 0.7367(6) 0.065(3) Uani 0.80 1 d PDU A 1
O7 O 0.2480(9) 0.4012(7) 0.5549(6) 0.079(3) Uani 0.80 1 d PDU A 1
O8 O 0.5123(8) 0.3346(8) 0.6078(6) 0.106(3) Uani 0.80 1 d PDU A 1
O9 O 0.188(3) 0.275(3) 0.658(2) 0.120(12) Uani 0.20 1 d PDU A 2
O10 O 0.452(3) 0.220(2) 0.629(2) 0.082(10) Uani 0.20 1 d PDU A 2
O11 O 0.328(4) 0.419(2) 0.546(2) 0.13(2) Uani 0.20 1 d PDU A 2
O12 O 0.375(3) 0.349(3) 0.730(2) 0.09(2) Uani 0.20 1 d PDU A 2

loop_
_atom_site_aniso_label
_atom_site_aniso_U_11
_atom_site_aniso_U_22
_atom_site_aniso_U_33
_atom_site_aniso_U_23
_atom_site_aniso_U_13
_atom_site_aniso_U_12
Mn1 0.0416(10) 0.0543(11) 0.0754(11) -0.0154(8) -0.0092(7) -0.0048(7)
N1 0.044(4) 0.047(5) 0.072(5) -0.003(4) -0.015(4) -0.006(4)
C1 0.049(6) 0.038(5) 0.092(7) -0.014(6) -0.009(5) -0.009(4)
C2 0.062(6) 0.055(6) 0.078(6) -0.011(5) -0.019(5) -0.004(5)
C3 0.071(7) 0.069(7) 0.081(7) -0.036(6) -0.012(5) -0.003(5)
C4 0.067(7) 0.062(6) 0.077(7) -0.035(6) -0.005(5) -0.014(5)
C5 0.051(6) 0.053(6) 0.083(7) -0.012(5) -0.012(5) -0.008(4)
C6 0.061(6) 0.057(6) 0.083(6) -0.029(5) -0.018(5) 0.001(5)
C7 0.035(5) 0.058(6) 0.077(6) -0.009(5) -0.015(5) -0.011(5)
C8 0.044(5) 0.042(6) 0.093(7) -0.025(6) -0.012(5) 0.002(4)
C9 0.040(5) 0.044(6) 0.094(7) -0.016(6) -0.014(5) -0.002(4)
N2 0.049(4) 0.046(5) 0.075(5) -0.013(4) -0.014(4) -0.003(4)
C10 0.042(6) 0.062(6) 0.060(5) -0.015(5) -0.005(5) -0.002(5)
C11 0.047(6) 0.056(6) 0.071(6) -0.002(5) 0.000(5) -0.001(5)
C12 0.053(6) 0.052(6) 0.091(7) 0.002(6) -0.025(6) -0.007(5)
C13 0.054(7) 0.058(6) 0.099(8) -0.014(6) -0.017(6) -0.002(5)
C14 0.058(6) 0.052(6) 0.082(6) -0.013(5) -0.013(5) -0.007(5)
N3 0.050(5) 0.039(4) 0.067(4) -0.006(4) -0.019(4) 0.001(3)
C15 0.044(6) 0.049(5) 0.074(6) -0.020(5) -0.011(5) -0.002(4)
C16 0.039(5) 0.062(6) 0.069(6) -0.017(5) -0.012(5) 0.002(5)
C17 0.046(6) 0.056(6) 0.091(7) -0.025(6) -0.029(5) -0.004(4)
C18 0.032(5) 0.059(6) 0.086(7) 0.004(5) -0.017(5) -0.008(4)
C19 0.043(6) 0.061(6) 0.058(5) -0.008(5) -0.014(5) 0.017(5)
N4 0.039(4) 0.074(5) 0.056(4) -0.012(4) -0.009(3) -0.022(4)
C20 0.037(5) 0.046(6) 0.082(7) -0.011(5) -0.016(5) -0.007(4)
O1 0.047(4) 0.062(4) 0.067(4) -0.005(3) -0.005(3) -0.004(3)
N5 0.028(4) 0.045(4) 0.076(5) -0.019(4) -0.007(3) 0.000(3)
C21 0.057(6) 0.066(6) 0.074(6) -0.023(5) -0.008(5) -0.002(5)
C22 0.043(5) 0.063(6) 0.076(6) -0.021(5) 0.001(4) -0.013(4)
C23 0.054(6) 0.057(6) 0.070(6) -0.008(5) -0.005(5) -0.013(5)
N6 0.038(5) 0.054(5) 0.085(6) -0.034(5) -0.005(4) -0.006(4)
O2 0.067(5) 0.076(5) 0.064(4) -0.014(4) -0.008(3) -0.019(4)
O3 0.076(5) 0.072(5) 0.092(5) -0.029(4) -0.018(4) 0.008(4)
C24 0.111(9) 0.079(8) 0.109(8) -0.041(7) -0.017(7) 0.008(7)
Cl1 0.088(2) 0.0713(19) 0.0872(19) -0.0319(16) -0.0235(16) 0.0102(16)
O5 0.129(8) 0.059(6) 0.192(10) -0.048(6) -0.022(7) -0.026(6)
O6 0.047(5) 0.087(7) 0.070(6) -0.034(5) -0.005(4) -0.014(4)
O7 0.060(6) 0.094(6) 0.065(5) -0.009(4) -0.021(4) 0.012(5)
O8 0.058(5) 0.158(8) 0.106(6) -0.048(6) 0.006(5) -0.018(5)
O9 0.16(2) 0.116(19) 0.113(19) -0.085(17) 0.003(16) -0.011(17)
O10 0.110(19) 0.053(16) 0.091(17) -0.041(14) 0.045(15) -0.006(15)
O11 0.15(3) 0.14(3) 0.12(3) -0.059(19) 0.001(18) 0.003(19)
O12 0.10(3) 0.09(2) 0.10(2) -0.049(18) -0.002(16) -0.010(17)

loop_
_atom_type_symbol
_atom_type_description
_atom_type_scat_dispersion_real
_atom_type_scat_dispersion_imag
_atom_type_scat_source
C C 0.0181 0.0091 'International Tables Vol C Tables 4.2.6.8 and 6.1.1.4'
H H 0.0000 0.0000 'International Tables Vol C Tables 4.2.6.8 and 6.1.1.4'
N N 0.0311 0.0180 'International Tables Vol C Tables 4.2.6.8 and 6.1.1.4'
O O 0.0492 0.0322 'International Tables Vol C Tables 4.2.6.8 and 6.1.1.4'
Cl Cl 0.3639 0.7018 'International Tables Vol C Tables 4.2.6.8 and 6.1.1.4'
Mn Mn -0.5299 2.8052 'International Tables Vol C Tables 4.2.6.8 and 6.1.1.4'

loop_
_geom_angle_atom_site_label_1
_geom_angle_atom_site_label_2
_geom_angle_atom_site_label_3
_geom_angle
N6 Mn1 N4 177.0(3)
N6 Mn1 N1 96.0(3)
N4 Mn1 N1 81.3(3)
N6 Mn1 N5 99.3(3)
N4 Mn1 N5 83.4(3)
N1 Mn1 N5 164.7(3)
N6 Mn1 N2 92.7(3)
N4 Mn1 N2 86.6(2)
N1 Mn1 N2 99.3(3)
N5 Mn1 N2 81.0(3)
N6 Mn1 N3 94.7(3)
N4 Mn1 N3 86.8(2)
N1 Mn1 N3 97.0(3)
N5 Mn1 N3 80.8(3)
N2 Mn1 N3 161.3(3)
C1 N1 C9 117.0(8)
C1 N1 Mn1 128.0(6)
C9 N1 Mn1 114.8(6)
N1 C1 C2 123.6(8)
N1 C1 H1 118.2
C2 C1 H1 118.2
C3 C2 C1 119.9(8)
C3 C2 H2 120.0
C1 C2 H2 120.0
C2 C3 C8 118.4(8)
C2 C3 H3 120.8
C8 C3 H3 120.8
C5 C4 O3 126.3(8)
C5 C4 C8 121.0(9)
O3 C4 C8 112.7(8)
C4 C5 C6 122.0(8)
C4 C5 H5 119.0
C6 C5 H5 119.0
C7 C6 C5 120.3(8)
C7 C6 H6 119.8
C5 C6 H6 119.8
C6 C7 C9 117.4(9)
C6 C7 N4 129.1(8)
C9 C7 N4 113.4(8)
C9 C8 C3 118.2(7)
C9 C8 C4 116.1(8)
C3 C8 C4 125.7(9)
N1 C9 C8 122.8(8)
N1 C9 C7 114.2(9)
C8 C9 C7 123.1(8)
C14 N2 C10 118.6(8)
C14 N2 Mn1 126.9(7)
C10 N2 Mn1 114.4(6)
N2 C10 C11 121.2(8)
N2 C10 C21 113.7(7)
C11 C10 C21 125.1(8)
C12 C11 C10 118.7(9)
C12 C11 H11 120.6
C10 C11 H11 120.6
C13 C12 C11 120.8(9)
C13 C12 H12 119.6
C11 C12 H12 119.6
C12 C13 C14 117.6(9)
C12 C13 H13 121.2
C14 C13 H13 121.2
N2 C14 C13 123.1(9)
N2 C14 H14 118.5
C13 C14 H14 118.5
C19 N3 C15 118.9(7)
C19 N3 Mn1 129.3(6)
C15 N3 Mn1 111.8(6)
N3 C15 C16 119.9(8)
N3 C15 C22 116.6(7)
C16 C15 C22 123.5(8)
C17 C16 C15 120.4(8)
C17 C16 H16 119.8
C15 C16 H16 119.8
C18 C17 C16 119.3(8)
C18 C17 H17 120.3
C16 C17 H17 120.3
C17 C18 C19 119.0(9)
C17 C18 H18 120.5
C19 C18 H18 120.5
N3 C19 C18 122.4(8)
N3 C19 H19 118.8
C18 C19 H19 118.8
C20 N4 C7 122.7(7)
C20 N4 Mn1 121.2(7)
C7 N4 Mn1 116.1(5)
O1 C20 N4 130.3(9)
O1 C20 C23 117.5(8)
N4 C20 C23 112.2(8)
C22 N5 C21 112.8(6)
C22 N5 C23 109.7(6)
C21 N5 C23 109.3(6)
C22 N5 Mn1 108.6(5)
C21 N5 Mn1 106.8(4)
C23 N5 Mn1 109.5(5)
N5 C21 C10 109.6(6)
N5 C21 H21 109.7
C10 C21 H21 109.7
N5 C21 H21A 109.7
C10 C21 H21A 109.7
H21 C21 H21A 108.2
N5 C22 C15 108.2(6)
N5 C22 H22 110.1
C15 C22 H22 110.1
N5 C22 H22A 110.1
C15 C22 H22A 110.1
H22 C22 H22A 108.4
C20 C23 N5 113.6(7)
C20 C23 H23 108.9
N5 C23 H23 108.9
C20 C23 H23A 108.9
N5 C23 H23A 108.9
H23 C23 H23A 107.7
O2 N6 Mn1 176.7(8)
C4 O3 C24 115.3(7)
O3 C24 H24 109.5
O3 C24 H24A 109.5
H24 C24 H24A 109.5
O3 C24 H24B 109.5
H24 C24 H24B 109.5
H24A C24 H24B 109.5
O10 Cl1 O5 47.6(11)
O10 Cl1 O11 114.1(11)
O5 Cl1 O11 129.7(17)
O10 Cl1 O12 113.7(11)
O5 Cl1 O12 119.6(17)
O11 Cl1 O12 110.6(11)
O10 Cl1 O7 125.1(13)
O5 Cl1 O7 112.6(4)
O11 Cl1 O7 30.6(14)
O12 Cl1 O7 118.5(17)
O10 Cl1 O6 125.3(14)
O5 Cl1 O6 112.6(5)
O11 Cl1 O6 113.3(17)
O12 Cl1 O6 20.6(13)
O7 Cl1 O6 109.6(4)
O10 Cl1 O8 60.9(12)
O5 Cl1 O8 108.6(5)
O11 Cl1 O8 76.4(14)
O12 Cl1 O8 86.3(13)
O7 Cl1 O8 106.3(4)
O6 Cl1 O8 106.8(4)
O10 Cl1 O9 107.5(10)
O5 Cl1 O9 60.2(10)
O11 Cl1 O9 105.3(10)
O12 Cl1 O9 104.8(10)
O7 Cl1 O9 74.7(13)
O6 Cl1 O9 84.6(11)
O8 Cl1 O9 167.0(10)

loop_
_geom_bond_atom_site_label_1
_geom_bond_atom_site_label_2
_geom_bond_distance
Mn1 N6 1.742(8)
Mn1 N4 1.923(7)
Mn1 N1 2.000(7)
Mn1 N5 2.015(6)
Mn1 N2 2.028(7)
Mn1 N3 2.063(6)
N1 C1 1.329(10)
N1 C9 1.387(10)
C1 C2 1.404(11)
C1 H1 0.9500
C2 C3 1.374(11)
C2 H2 0.9500
C3 C8 1.418(11)
C3 H3 0.9500
C4 C5 1.347(11)
C4 O3 1.386(10)
C4 C8 1.432(11)
C5 C6 1.396(11)
C5 H5 0.9500
C6 C7 1.387(11)
C6 H6 0.9500
C7 C9 1.419(12)
C7 N4 1.429(11)
C8 C9 1.406(11)
N2 C14 1.349(10)
N2 C10 1.352(9)
C10 C11 1.385(10)
C10 C21 1.493(11)
C11 C12 1.377(11)
C11 H11 0.9500
C12 C13 1.372(12)
C12 H12 0.9500
C13 C14 1.374(11)
C13 H13 0.9500
C14 H14 0.9500
N3 C19 1.361(9)
N3 C15 1.366(9)
C15 C16 1.390(10)
C15 C22 1.492(10)
C16 C17 1.386(10)
C16 H16 0.9500
C17 C18 1.370(11)
C17 H17 0.9500
C18 C19 1.380(10)
C18 H18 0.9500
C19 H19 0.9500
N4 C20 1.320(10)
C20 O1 1.247(9)
C20 C23 1.510(11)
N5 C22 1.488(9)
N5 C21 1.493(9)
N5 C23 1.516(9)
C21 H21 0.9900
C21 H21A 0.9900
C22 H22 0.9900
C22 H22A 0.9900
C23 H23 0.9900
C23 H23A 0.9900
N6 O2 1.015(7)
O3 C24 1.463(9)
C24 H24 0.9800
C24 H24A 0.9800
C24 H24B 0.9800
Cl1 O10 1.359(16)
Cl1 O5 1.386(7)
Cl1 O11 1.406(18)
Cl1 O12 1.412(18)
Cl1 O7 1.429(6)
Cl1 O6 1.436(7)
Cl1 O8 1.500(7)
Cl1 O9 1.507(18)

loop_
_geom_torsion_atom_site_label_1
_geom_torsion_atom_site_label_2
_geom_torsion_atom_site_label_3
_geom_torsion_atom_site_label_4
_geom_torsion
N6 Mn1 N1 C1 3.3(7)
N4 Mn1 N1 C1 -177.9(6)
N5 Mn1 N1 C1 -172.9(8)
N2 Mn1 N1 C1 97.0(6)
N3 Mn1 N1 C1 -92.2(6)
N6 Mn1 N1 C9 178.0(5)
N4 Mn1 N1 C9 -3.2(5)
N5 Mn1 N1 C9 1.8(12)
N2 Mn1 N1 C9 -88.3(5)
N3 Mn1 N1 C9 82.5(5)
C9 N1 C1 C2 1.7(11)
Mn1 N1 C1 C2 176.3(6)
N1 C1 C2 C3 -2.4(12)
C1 C2 C3 C8 2.9(12)
O3 C4 C5 C6 176.6(7)
C8 C4 C5 C6 -1.8(13)
C4 C5 C6 C7 -0.2(13)
C5 C6 C7 C9 0.5(12)
C5 C6 C7 N4 -175.5(8)
C2 C3 C8 C9 -2.8(12)
C2 C3 C8 C4 -179.6(8)
C5 C4 C8 C9 3.2(12)
O3 C4 C8 C9 -175.4(7)
C5 C4 C8 C3 -179.9(8)
O3 C4 C8 C3 1.5(12)
C1 N1 C9 C8 -1.7(11)
Mn1 N1 C9 C8 -177.0(6)
C1 N1 C9 C7 -179.6(6)
Mn1 N1 C9 C7 5.0(8)
C3 C8 C9 N1 2.2(12)
C4 C8 C9 N1 179.3(7)
C3 C8 C9 C7 -180.0(7)
C4 C8 C9 C7 -2.9(12)
C6 C7 C9 N1 179.0(7)
N4 C7 C9 N1 -4.3(10)
C6 C7 C9 C8 1.1(12)
N4 C7 C9 C8 177.7(7)
N6 Mn1 N2 C14 101.8(6)
N4 Mn1 N2 C14 -75.4(6)
N1 Mn1 N2 C14 5.2(6)
N5 Mn1 N2 C14 -159.3(6)
N3 Mn1 N2 C14 -144.9(8)
N6 Mn1 N2 C10 -82.1(5)
N4 Mn1 N2 C10 100.7(5)
N1 Mn1 N2 C10 -178.7(5)
N5 Mn1 N2 C10 16.8(5)
N3 Mn1 N2 C10 31.2(10)
C14 N2 C10 C11 -2.7(11)
Mn1 N2 C10 C11 -179.2(6)
C14 N2 C10 C21 178.9(6)
Mn1 N2 C10 C21 2.4(8)
N2 C10 C11 C12 2.1(11)
C21 C10 C11 C12 -179.7(7)
C10 C11 C12 C13 -0.7(12)
C11 C12 C13 C14 -0.1(12)
C10 N2 C14 C13 2.0(11)
Mn1 N2 C14 C13 177.9(6)
C12 C13 C14 N2 -0.6(12)
N6 Mn1 N3 C19 -98.5(6)
N4 Mn1 N3 C19 79.0(6)
N1 Mn1 N3 C19 -1.8(6)
N5 Mn1 N3 C19 162.9(6)
N2 Mn1 N3 C19 148.5(8)
N6 Mn1 N3 C15 80.8(5)
N4 Mn1 N3 C15 -101.8(5)
N1 Mn1 N3 C15 177.4(5)
N5 Mn1 N3 C15 -17.9(5)
N2 Mn1 N3 C15 -32.3(10)
C19 N3 C15 C16 -0.2(10)
Mn1 N3 C15 C16 -179.5(5)
C19 N3 C15 C22 178.8(6)
Mn1 N3 C15 C22 -0.5(8)
N3 C15 C16 C17 1.9(11)
C22 C15 C16 C17 -177.1(7)
C15 C16 C17 C18 -2.5(11)
C16 C17 C18 C19 1.4(11)
C15 N3 C19 C18 -0.9(10)
Mn1 N3 C19 C18 178.3(5)
C17 C18 C19 N3 0.3(11)
C6 C7 N4 C20 -2.0(13)
C9 C7 N4 C20 -178.1(6)
C6 C7 N4 Mn1 177.8(7)
C9 C7 N4 Mn1 1.7(9)
N6 Mn1 N4 C20 -155(6)
N1 Mn1 N4 C20 -179.4(6)
N5 Mn1 N4 C20 2.0(6)
N2 Mn1 N4 C20 -79.4(6)
N3 Mn1 N4 C20 83.1(6)
N6 Mn1 N4 C7 25(6)
N1 Mn1 N4 C7 0.8(5)
N5 Mn1 N4 C7 -177.9(5)
N2 Mn1 N4 C7 100.8(6)
N3 Mn1 N4 C7 -96.8(5)
C7 N4 C20 O1 -3.4(13)
Mn1 N4 C20 O1 176.7(6)
C7 N4 C20 C23 176.7(6)
Mn1 N4 C20 C23 -3.2(9)
N6 Mn1 N5 C22 -61.5(5)
N4 Mn1 N5 C22 119.6(5)
N1 Mn1 N5 C22 114.6(9)
N2 Mn1 N5 C22 -152.8(5)
N3 Mn1 N5 C22 31.8(4)
N6 Mn1 N5 C21 60.4(5)
N4 Mn1 N5 C21 -118.4(5)
N1 Mn1 N5 C21 -123.4(9)
N2 Mn1 N5 C21 -30.9(4)
N3 Mn1 N5 C21 153.7(5)
N6 Mn1 N5 C23 178.7(5)
N4 Mn1 N5 C23 -0.1(4)
N1 Mn1 N5 C23 -5.1(12)
N2 Mn1 N5 C23 87.4(5)
N3 Mn1 N5 C23 -88.0(5)
C22 N5 C21 C10 159.6(6)
C23 N5 C21 C10 -78.0(7)
Mn1 N5 C21 C10 40.4(7)
N2 C10 C21 N5 -28.7(9)
C11 C10 C21 N5 153.0(7)
C21 N5 C22 C15 -157.9(6)
C23 N5 C22 C15 80.0(8)
Mn1 N5 C22 C15 -39.7(7)
N3 C15 C22 N5 26.5(9)
C16 C15 C22 N5 -154.5(7)
O1 C20 C23 N5 -177.1(6)
N4 C20 C23 N5 2.8(10)
C22 N5 C23 C20 -120.4(7)
C21 N5 C23 C20 115.4(7)
Mn1 N5 C23 C20 -1.4(8)
N4 Mn1 N6 O2 10(19)
N1 Mn1 N6 O2 34(15)
N5 Mn1 N6 O2 -147(15)
N2 Mn1 N6 O2 -66(15)
N3 Mn1 N6 O2 132(15)
C5 C4 O3 C24 -3.4(12)
C8 C4 O3 C24 175.1(7)
